data_4515902
loop_
_publ_author_name
'Majumder, Ishani'
'Chakraborty, Prateeti'
'\'Alvarez, Raquel'
'Gonzalez-Diaz, Myriam'
'Pel\'aez, Rafael'
'Ellahioui, Younes'
'Bauza, Antonio'
'Frontera, Antonio'
'Zangrando, Ennio'
'G\'omez-Ruiz, Santiago'
'Das, Debasis'

_publ_section_title
;
 Bioactive Heterometallic Cu<sup>II</sup>-Zn<sup>II</sup> Complexes with
 Potential Biomedical Applications.
;
_journal_issue 10
_journal_name_full 'ACS omega'
_journal_page_first 13343
_journal_page_last 13353
_journal_paper_doi 10.1021/acsomega.8b01260
_journal_volume 3
_journal_year 2018
_chemical_formula_moiety 'C38 H36 Cl8 Cu2 N4 O4 Zn2'
_chemical_formula_sum 'C38 H36 Cl8 Cu2 N4 O4 Zn2'
_chemical_formula_weight 1154.13
_space_group_crystal_system monoclinic
_space_group_IT_number 14
_space_group_name_Hall '-P 2ybc'
_space_group_name_H-M_alt 'P 1 21/c 1'
_atom_sites_solution_hydrogens geom
_audit_creation_method SHELXL-2014/7
_cell_angle_alpha 90
_cell_angle_beta 90.203(2)
_cell_angle_gamma 90
_cell_formula_units_Z 2
_cell_length_a 9.7807(16)
_cell_length_b 16.605(3)
_cell_length_c 13.616(2)
_cell_measurement_reflns_used 2306
_cell_measurement_temperature 293(2)
_cell_measurement_theta_max 24.65
_cell_measurement_theta_min 2.11
_cell_volume 2211.3(6)
_computing_cell_refinement 'BRUKER SMART'
_computing_data_collection 'BRUKER SMART'
_computing_data_reduction 'BRUKER SAINT'
_computing_molecular_graphics 'Ortep3 for Windows (Farrugia,1997)'
_computing_publication_material 'Wingx 2013.3 (Farrugia, 2012)'
_computing_structure_refinement 'SHELXL-2014/7 (Sheldrick, 2014)'
_computing_structure_solution 'SHELX97 (Sheldrick, 2008)'
_diffrn_ambient_temperature 293(2)
_diffrn_measured_fraction_theta_full 0.995
_diffrn_measured_fraction_theta_max 0.919
_diffrn_measurement_device_type 'BRUKER SMART APEX CCD DIFFRACTOMETER'
_diffrn_measurement_method 'OMEGA-PHI SCAN'
_diffrn_radiation_monochromator graphite
_diffrn_radiation_source 'fine-focus sealed tube'
_diffrn_radiation_type MoK\a
_diffrn_radiation_wavelength 0.71073
_diffrn_reflns_av_R_equivalents 0.0453
_diffrn_reflns_av_unetI/netI 0.0494
_diffrn_reflns_Laue_measured_fraction_full 0.995
_diffrn_reflns_Laue_measured_fraction_max 0.919
_diffrn_reflns_limit_h_max 12
_diffrn_reflns_limit_h_min -11
_diffrn_reflns_limit_k_max 19
_diffrn_reflns_limit_k_min -19
_diffrn_reflns_limit_l_max 16
_diffrn_reflns_limit_l_min -16
_diffrn_reflns_number 15575
_diffrn_reflns_point_group_measured_fraction_full 0.995
_diffrn_reflns_point_group_measured_fraction_max 0.919
_diffrn_reflns_theta_full 25.242
_diffrn_reflns_theta_max 26.587
_diffrn_reflns_theta_min 1.934
_exptl_absorpt_coefficient_mu 2.548
_exptl_absorpt_correction_T_max 0.740
_exptl_absorpt_correction_T_min 0.515
_exptl_absorpt_correction_type multi-scan
_exptl_absorpt_process_details 'BRUKER SADABS'
_exptl_crystal_colour green
_exptl_crystal_density_diffrn 1.733
_exptl_crystal_description plate
_exptl_crystal_F_000 1156
_exptl_crystal_size_max 0.35
_exptl_crystal_size_mid 0.31
_exptl_crystal_size_min 0.13
_refine_diff_density_max 1.352
_refine_diff_density_min -0.985
_refine_diff_density_rms 0.087
_refine_ls_extinction_method none
_refine_ls_goodness_of_fit_ref 1.042
_refine_ls_hydrogen_treatment constr
_refine_ls_matrix_type full
_refine_ls_number_parameters 264
_refine_ls_number_reflns 4254
_refine_ls_number_restraints 0
_refine_ls_restrained_S_all 1.042
_refine_ls_R_factor_all 0.0659
_refine_ls_R_factor_gt 0.0425
_refine_ls_shift/su_max 0.000
_refine_ls_shift/su_mean 0.000
_refine_ls_structure_factor_coef Fsqd
_refine_ls_weighting_details 'w=1/[\s^2^(Fo^2^)+(0.0477P)^2^+1.9700P] where P=(Fo^2^+2Fc^2^)/3'
_refine_ls_weighting_scheme calc
_refine_ls_wR_factor_gt 0.1000
_refine_ls_wR_factor_ref 0.1100
_reflns_Friedel_coverage 0.000
_reflns_number_gt 3105
_reflns_number_total 4254
_reflns_threshold_expression 'I > 2\s(I)'
_cod_data_source_file ao8b01260_si_004.cif
_cod_data_source_block 3
_cod_depositor_comments
;
The following automatic conversions were performed:

data item '_exptl_absorpt_correction_type' value 'MULTI-SCAN' was
changed to 'multi-scan' in accordance with the
/home/data/users/saulius/crontab/automatic-downloads/current/ACS/lib/dictionaries/cif_core.dic
dictionary named 'cif_core.dic' version 2.4.2 last updated on
2011-04-26.

Automatic conversion script
Id: cif_fix_values 6909 2019-04-08 15:41:33Z antanas 
;
_cod_original_cell_volume 2211.4(6)
_cod_original_sg_symbol_H-M 'P 21/c'
_cod_database_code 4515902
_shelx_shelxl_version_number 2014/7
_shelx_space_group_comment
;
The symmetry employed for this shelxl refinement is uniquely defined
by the following loop, which should always be used as a source of
symmetry information in preference to the above space-group names.
They are only intended as comments.
;
_exptl_absorpt_special_details 'Bruker (2001). Sadabs. Bruker AXS Inc., Madison, Wisconsin, USA'

loop_
_space_group_symop_operation_xyz
'x, y, z'
'-x, y+1/2, -z+1/2'
'-x, -y, -z'
'x, -y-1/2, z-1/2'

loop_
_atom_site_label
_atom_site_type_symbol
_atom_site_fract_x
_atom_site_fract_y
_atom_site_fract_z
_atom_site_U_iso_or_equiv
_atom_site_adp_type
_atom_site_occupancy
_atom_site_site_symmetry_order
_atom_site_calc_flag
_atom_site_refinement_flags_posn
_atom_site_refinement_flags_adp
Cu Cu 0.29023(6) 0.10220(3) 0.40993(4) 0.03997(17) Uani 1 1 d . .
Zn Zn 0.36069(5) -0.07291(3) 0.36432(4) 0.03429(15) Uani 1 1 d . .
N1 N 0.1386(3) 0.1492(2) 0.4864(2) 0.0354(8) Uani 1 1 d . .
N2 N 0.3634(4) 0.2020(2) 0.3591(3) 0.0428(9) Uani 1 1 d . .
O1 O 0.2536(3) -0.00518(16) 0.4570(2) 0.0357(7) Uani 1 1 d . .
O2 O 0.3902(3) 0.03893(17) 0.3144(2) 0.0457(8) Uani 1 1 d . .
Cl1 Cl 0.01315(18) -0.08889(9) 0.83585(10) 0.0770(5) Uani 1 1 d . .
Cl2 Cl 0.70337(17) 0.14100(10) -0.02887(11) 0.0791(5) Uani 1 1 d . .
Cl3 Cl 0.23163(12) -0.15720(7) 0.28168(9) 0.0519(3) Uani 1 1 d . .
Cl4 Cl 0.55547(12) -0.12595(7) 0.41464(10) 0.0555(3) Uani 1 1 d . .
C1 C 0.1996(4) -0.0234(2) 0.5435(3) 0.0317(9) Uani 1 1 d . .
C2 C 0.2274(4) -0.0976(3) 0.5883(3) 0.0408(11) Uani 1 1 d . .
H2 H 0.2849 -0.1340 0.5571 0.049 Uiso 1 1 calc R U
C3 C 0.1711(5) -0.1177(3) 0.6776(3) 0.0481(12) Uani 1 1 d . .
H3 H 0.1922 -0.1666 0.7072 0.058 Uiso 1 1 calc R U
C4 C 0.0830(5) -0.0642(3) 0.7226(3) 0.0461(12) Uani 1 1 d . .
C5 C 0.0521(4) 0.0075(3) 0.6811(3) 0.0401(10) Uani 1 1 d . .
H5 H -0.0092 0.0419 0.7120 0.048 Uiso 1 1 calc R U
C6 C 0.1120(4) 0.0307(2) 0.5913(3) 0.0323(9) Uani 1 1 d . .
C7 C 0.0811(4) 0.1101(2) 0.5560(3) 0.0345(10) Uani 1 1 d . .
H7 H 0.0101 0.1365 0.5877 0.041 Uiso 1 1 calc R U
C8 C 0.0893(5) 0.2342(3) 0.4771(4) 0.0596(14) Uani 1 1 d . .
H8A H 0.0947 0.2592 0.5413 0.072 Uiso 1 1 calc R U
H8B H -0.0065 0.2328 0.4584 0.072 Uiso 1 1 calc R U
C9 C 0.1636(5) 0.2872(3) 0.4052(4) 0.0446(11) Uani 1 1 d . .
C10 C 0.1240(6) 0.3737(3) 0.4257(5) 0.0719(17) Uani 1 1 d . .
H10A H 0.0262 0.3786 0.4250 0.108 Uiso 1 1 calc R U
H10B H 0.1622 0.4081 0.3761 0.108 Uiso 1 1 calc R U
H10C H 0.1585 0.3894 0.4890 0.108 Uiso 1 1 calc R U
C11 C 0.1160(6) 0.2658(4) 0.2996(4) 0.0748(17) Uani 1 1 d . .
H11A H 0.0208 0.2785 0.2924 0.112 Uiso 1 1 calc R U
H11B H 0.1297 0.2093 0.2882 0.112 Uiso 1 1 calc R U
H11C H 0.1681 0.2963 0.2530 0.112 Uiso 1 1 calc R U
C12 C 0.3195(5) 0.2767(3) 0.4088(4) 0.0500(12) Uani 1 1 d . .
H12A H 0.3626 0.3226 0.3775 0.060 Uiso 1 1 calc R U
H12B H 0.3495 0.2753 0.4768 0.060 Uiso 1 1 calc R U
C13 C 0.4393(5) 0.2088(3) 0.2825(4) 0.0485(12) Uani 1 1 d . .
H13 H 0.4658 0.2608 0.2657 0.058 Uiso 1 1 calc R U
C14 C 0.4878(4) 0.1450(3) 0.2198(3) 0.0404(10) Uani 1 1 d . .
C15 C 0.5634(5) 0.1677(3) 0.1373(3) 0.0474(12) Uani 1 1 d . .
H15 H 0.5774 0.2220 0.1242 0.057 Uiso 1 1 calc R U
C16 C 0.6159(5) 0.1120(3) 0.0767(3) 0.0480(12) Uani 1 1 d . .
C17 C 0.5967(6) 0.0316(3) 0.0947(4) 0.0630(15) Uani 1 1 d . .
H17 H 0.6335 -0.0067 0.0525 0.076 Uiso 1 1 calc R U
C18 C 0.5226(5) 0.0075(3) 0.1757(4) 0.0535(13) Uani 1 1 d . .
H18 H 0.5112 -0.0471 0.1881 0.064 Uiso 1 1 calc R U
C19 C 0.4651(4) 0.0631(3) 0.2385(3) 0.0378(10) Uani 1 1 d . .

loop_
_atom_site_aniso_label
_atom_site_aniso_U_11
_atom_site_aniso_U_22
_atom_site_aniso_U_33
_atom_site_aniso_U_23
_atom_site_aniso_U_13
_atom_site_aniso_U_12
Cu 0.0485(3) 0.0244(3) 0.0472(3) 0.0028(2) 0.0166(3) 0.0008(2)
Zn 0.0366(3) 0.0246(3) 0.0417(3) -0.0004(2) 0.0016(2) 0.0003(2)
N1 0.0348(19) 0.027(2) 0.044(2) 0.0025(16) 0.0034(16) 0.0014(15)
N2 0.046(2) 0.032(2) 0.051(2) 0.0016(17) 0.0069(18) 0.0030(17)
O1 0.0420(16) 0.0259(15) 0.0393(16) 0.0028(13) 0.0126(13) 0.0011(13)
O2 0.062(2) 0.0265(16) 0.0485(19) 0.0029(14) 0.0252(16) 0.0011(14)
Cl1 0.1094(12) 0.0741(10) 0.0475(8) 0.0153(7) 0.0224(8) -0.0178(9)
Cl2 0.0878(11) 0.0908(12) 0.0590(9) 0.0119(8) 0.0390(8) 0.0027(9)
Cl3 0.0451(7) 0.0490(7) 0.0616(8) -0.0161(6) -0.0065(6) -0.0030(5)
Cl4 0.0439(7) 0.0448(7) 0.0778(9) -0.0063(6) -0.0185(6) 0.0062(5)
C1 0.027(2) 0.030(2) 0.037(2) -0.0004(18) -0.0038(17) -0.0084(17)
C2 0.041(3) 0.030(2) 0.052(3) 0.005(2) 0.002(2) 0.0002(19)
C3 0.053(3) 0.043(3) 0.049(3) 0.016(2) -0.003(2) -0.013(2)
C4 0.056(3) 0.047(3) 0.035(2) 0.009(2) 0.002(2) -0.015(2)
C5 0.040(2) 0.045(3) 0.036(2) -0.004(2) 0.0045(19) -0.004(2)
C6 0.032(2) 0.032(2) 0.033(2) -0.0003(18) 0.0022(17) -0.0017(18)
C7 0.029(2) 0.033(2) 0.042(2) -0.003(2) 0.0049(18) -0.0003(18)
C8 0.064(3) 0.035(3) 0.080(4) 0.013(3) 0.026(3) 0.016(2)
C9 0.045(3) 0.026(2) 0.063(3) 0.009(2) 0.002(2) 0.0068(19)
C10 0.090(4) 0.035(3) 0.090(4) 0.004(3) 0.024(3) 0.013(3)
C11 0.083(4) 0.069(4) 0.072(4) 0.003(3) -0.016(3) 0.014(3)
C12 0.054(3) 0.033(3) 0.063(3) -0.003(2) 0.000(2) -0.002(2)
C13 0.057(3) 0.030(3) 0.059(3) 0.007(2) 0.020(2) -0.004(2)
C14 0.041(3) 0.034(3) 0.047(3) 0.004(2) 0.013(2) 0.001(2)
C15 0.049(3) 0.041(3) 0.052(3) 0.010(2) 0.014(2) 0.000(2)
C16 0.046(3) 0.054(3) 0.044(3) 0.008(2) 0.015(2) 0.004(2)
C17 0.079(4) 0.056(4) 0.054(3) -0.001(3) 0.030(3) 0.017(3)
C18 0.068(3) 0.032(3) 0.061(3) -0.001(2) 0.022(3) 0.006(2)
C19 0.037(2) 0.035(3) 0.042(3) 0.001(2) 0.009(2) 0.0046(19)

loop_
_atom_type_symbol
_atom_type_description
_atom_type_scat_dispersion_real
_atom_type_scat_dispersion_imag
_atom_type_scat_source
C C 0.0033 0.0016 'International Tables Vol C Tables 4.2.6.8 and 6.1.1.4'
H H 0.0000 0.0000 'International Tables Vol C Tables 4.2.6.8 and 6.1.1.4'
N N 0.0061 0.0033 'International Tables Vol C Tables 4.2.6.8 and 6.1.1.4'
O O 0.0106 0.0060 'International Tables Vol C Tables 4.2.6.8 and 6.1.1.4'
Cl Cl 0.1484 0.1585 'International Tables Vol C Tables 4.2.6.8 and 6.1.1.4'
Cu Cu 0.3201 1.2651 'International Tables Vol C Tables 4.2.6.8 and 6.1.1.4'
Zn Zn 0.2839 1.4301 'International Tables Vol C Tables 4.2.6.8 and 6.1.1.4'

loop_
_geom_angle_atom_site_label_1
_geom_angle_atom_site_label_2
_geom_angle_atom_site_label_3
_geom_angle
O1 Cu N2 168.62(14)
O1 Cu O2 79.43(12)
N2 Cu O2 92.06(14)
O1 Cu N1 92.82(13)
N2 Cu N1 97.47(15)
O2 Cu N1 161.54(14)
O1 Cu Zn 39.57(8)
N2 Cu Zn 131.23(11)
O2 Cu Zn 39.90(8)
N1 Cu Zn 130.82(10)
O1 Zn O2 76.56(11)
O1 Zn Cl3 112.50(9)
O2 Zn Cl3 120.12(10)
O1 Zn Cl4 118.98(9)
O2 Zn Cl4 110.56(10)
Cl3 Zn Cl4 113.55(5)
O1 Zn Cu 38.12(8)
O2 Zn Cu 38.48(8)
Cl3 Zn Cu 125.62(4)
Cl4 Zn Cu 120.83(4)
C7 N1 C8 113.5(4)
C7 N1 Cu 121.5(3)
C8 N1 Cu 124.7(3)
C13 N2 C12 117.9(4)
C13 N2 Cu 125.5(3)
C12 N2 Cu 116.5(3)
C1 O1 Cu 125.4(2)
C1 O1 Zn 130.2(3)
Cu O1 Zn 102.31(12)
C19 O2 Cu 129.6(3)
C19 O2 Zn 128.7(3)
Cu O2 Zn 101.62(13)
O1 C1 C2 120.6(4)
O1 C1 C6 120.8(4)
C2 C1 C6 118.6(4)
C3 C2 C1 121.3(4)
C3 C2 H2 119.3
C1 C2 H2 119.3
C2 C3 C4 119.2(4)
C2 C3 H3 120.4
C4 C3 H3 120.4
C5 C4 C3 121.2(4)
C5 C4 Cl1 119.4(4)
C3 C4 Cl1 119.4(4)
C4 C5 C6 120.7(4)
C4 C5 H5 119.7
C6 C5 H5 119.7
C1 C6 C5 118.9(4)
C1 C6 C7 124.1(4)
C5 C6 C7 117.0(4)
N1 C7 C6 128.4(4)
N1 C7 H7 115.8
C6 C7 H7 115.8
N1 C8 C9 116.7(4)
N1 C8 H8A 108.1
C9 C8 H8A 108.1
N1 C8 H8B 108.1
C9 C8 H8B 108.1
H8A C8 H8B 107.3
C8 C9 C10 108.1(4)
C8 C9 C12 113.3(4)
C10 C9 C12 110.8(4)
C8 C9 C11 108.9(4)
C10 C9 C11 108.2(4)
C12 C9 C11 107.4(4)
C9 C10 H10A 109.5
C9 C10 H10B 109.5
H10A C10 H10B 109.5
C9 C10 H10C 109.5
H10A C10 H10C 109.5
H10B C10 H10C 109.5
C9 C11 H11A 109.5
C9 C11 H11B 109.5
H11A C11 H11B 109.5
C9 C11 H11C 109.5
H11A C11 H11C 109.5
H11B C11 H11C 109.5
N2 C12 C9 111.7(4)
N2 C12 H12A 109.3
C9 C12 H12A 109.3
N2 C12 H12B 109.3
C9 C12 H12B 109.3
H12A C12 H12B 107.9
N2 C13 C14 127.4(4)
N2 C13 H13 116.3
C14 C13 H13 116.3
C15 C14 C19 119.4(4)
C15 C14 C13 117.0(4)
C19 C14 C13 123.5(4)
C16 C15 C14 120.8(4)
C16 C15 H15 119.6
C14 C15 H15 119.6
C15 C16 C17 120.6(4)
C15 C16 Cl2 120.4(4)
C17 C16 Cl2 119.0(4)
C16 C17 C18 119.8(5)
C16 C17 H17 120.1
C18 C17 H17 120.1
C19 C18 C17 121.2(5)
C19 C18 H18 119.4
C17 C18 H18 119.4
O2 C19 C18 120.4(4)
O2 C19 C14 121.5(4)
C18 C19 C14 118.1(4)

loop_
_geom_bond_atom_site_label_1
_geom_bond_atom_site_label_2
_geom_bond_distance
Cu O1 1.929(3)
Cu N2 1.935(4)
Cu O2 1.939(3)
Cu N1 1.975(3)
Cu Zn 3.0526(8)
Zn O1 1.990(3)
Zn O2 1.999(3)
Zn Cl3 2.1929(12)
Zn Cl4 2.2057(12)
N1 C7 1.280(5)
N1 C8 1.497(5)
N2 C13 1.286(5)
N2 C12 1.478(6)
O1 C1 1.328(5)
O2 C19 1.331(5)
Cl1 C4 1.737(5)
Cl2 C16 1.744(5)
C1 C2 1.401(6)
C1 C6 1.403(6)
C2 C3 1.377(6)
C2 H2 0.9300
C3 C4 1.383(7)
C3 H3 0.9300
C4 C5 1.352(6)
C5 C6 1.411(6)
C5 H5 0.9300
C6 C7 1.434(6)
C7 H7 0.9300
C8 C9 1.506(6)
C8 H8A 0.9700
C8 H8B 0.9700
C9 C10 1.515(6)
C9 C12 1.535(6)
C9 C11 1.550(7)
C10 H10A 0.9600
C10 H10B 0.9600
C10 H10C 0.9600
C11 H11A 0.9600
C11 H11B 0.9600
C11 H11C 0.9600
C12 H12A 0.9700
C12 H12B 0.9700
C13 C14 1.442(6)
C13 H13 0.9300
C14 C15 1.398(6)
C14 C19 1.402(6)
C15 C16 1.343(6)
C15 H15 0.9300
C16 C17 1.370(7)
C17 C18 1.381(6)
C17 H17 0.9300
C18 C19 1.379(6)
C18 H18 0.9300

loop_
_geom_torsion_atom_site_label_1
_geom_torsion_atom_site_label_2
_geom_torsion_atom_site_label_3
_geom_torsion_atom_site_label_4
_geom_torsion
Cu O1 C1 C2 -153.3(3)
Zn O1 C1 C2 7.5(5)
Cu O1 C1 C6 27.7(5)
Zn O1 C1 C6 -171.5(3)
O1 C1 C2 C3 -179.4(4)
C6 C1 C2 C3 -0.4(6)
C1 C2 C3 C4 1.6(6)
C2 C3 C4 C5 -0.6(7)
C2 C3 C4 Cl1 -179.4(3)
C3 C4 C5 C6 -1.6(7)
Cl1 C4 C5 C6 177.2(3)
O1 C1 C6 C5 177.2(3)
C2 C1 C6 C5 -1.7(5)
O1 C1 C6 C7 -4.5(6)
C2 C1 C6 C7 176.6(4)
C4 C5 C6 C1 2.7(6)
C4 C5 C6 C7 -175.7(4)
C8 N1 C7 C6 -173.7(4)
Cu N1 C7 C6 0.6(6)
C1 C6 C7 N1 -10.6(7)
C5 C6 C7 N1 167.7(4)
C7 N1 C8 C9 172.9(4)
Cu N1 C8 C9 -1.2(6)
N1 C8 C9 C10 -165.5(4)
N1 C8 C9 C12 -42.3(6)
N1 C8 C9 C11 77.1(5)
C13 N2 C12 C9 116.5(5)
Cu N2 C12 C9 -59.2(5)
C8 C9 C12 N2 76.7(5)
C10 C9 C12 N2 -161.7(4)
C11 C9 C12 N2 -43.7(5)
C12 N2 C13 C14 -176.5(4)
Cu N2 C13 C14 -1.2(7)
N2 C13 C14 C15 176.6(5)
N2 C13 C14 C19 -4.5(8)
C19 C14 C15 C16 -1.0(7)
C13 C14 C15 C16 178.0(4)
C14 C15 C16 C17 -0.1(8)
C14 C15 C16 Cl2 177.1(4)
C15 C16 C17 C18 0.1(8)
Cl2 C16 C17 C18 -177.2(4)
C16 C17 C18 C19 1.1(8)
Cu O2 C19 C18 -176.6(3)
Zn O2 C19 C18 7.5(6)
Cu O2 C19 C14 3.4(6)
Zn O2 C19 C14 -172.5(3)
C17 C18 C19 O2 177.8(5)
C17 C18 C19 C14 -2.2(7)
C15 C14 C19 O2 -177.9(4)
C13 C14 C19 O2 3.3(7)
C15 C14 C19 C18 2.1(7)
C13 C14 C19 C18 -176.8(4)
